data_7061432
loop_
_publ_author_name
'Saha, Rumpa'
'Mukherjee, Aparajita'
'Bhattacharya, Samaresh'

_publ_section_title
;
 Development of a ruthenium--aquo complex for utilization in synthesis and
 catalysis for selective hydration of nitriles and alkynes
;
_journal_issue 19
_journal_name_full 'New Journal of Chemistry'
_journal_page_first 9098
_journal_page_last 9110
_journal_paper_doi 10.1039/D1NJ04736A
_journal_volume 46
_journal_year 2022
_chemical_formula_moiety 'C31 H29 N5 O3 Ru, 2(Cl O4), H2 O, C2 H6 O'
_chemical_formula_sum 'C33 H37 Cl2 N5 O13 Ru'
_chemical_formula_weight 883.64
_space_group_crystal_system triclinic
_space_group_IT_number 2
_space_group_name_Hall '-P 1'
_space_group_name_H-M_alt 'P -1'
_atom_sites_solution_hydrogens mixed
_audit_creation_date 2022-03-14
_audit_creation_method
;
Olex2 1.5-dev
(compiled 2022.03.10 svn.r54f81f84 for OlexSys, GUI svn.r6444)
;
_audit_update_record
;
2022-04-05 deposited with the CCDC.	2022-04-06 downloaded from the CCDC.
;
_cell_angle_alpha 83.522(3)
_cell_angle_beta 69.862(2)
_cell_angle_gamma 82.487(3)
_cell_formula_units_Z 2
_cell_length_a 11.3948(10)
_cell_length_b 12.4038(10)
_cell_length_c 14.2466(12)
_cell_measurement_reflns_used 234
_cell_measurement_temperature 273(2)
_cell_measurement_theta_max 27.165
_cell_measurement_theta_min 2.408
_cell_volume 1869.3(3)
_computing_data_collection 'APEX3 (Bruker)'
_computing_data_reduction 'APEX3 (Bruker)'
_computing_molecular_graphics 'Olex2 1.5-dev (Dolomanov et al., 2009)'
_computing_publication_material 'Olex2 1.5-dev (Dolomanov et al., 2009)'
_computing_structure_refinement 'SHELXL 2018/3 (Sheldrick, 2015)'
_computing_structure_solution 'SHELXT 2014/5 (Sheldrick, 2014)'
_diffrn_ambient_temperature 273.15
_diffrn_measured_fraction_theta_full 0.993
_diffrn_measured_fraction_theta_max 0.993
_diffrn_measurement_device_type 'Bruker P4'
_diffrn_measurement_method '\w scans'
_diffrn_radiation_monochromator graphite
_diffrn_radiation_type MoK\a
_diffrn_radiation_wavelength 0.71073
_diffrn_reflns_av_R_equivalents 0.0280
_diffrn_reflns_av_unetI/netI 0.0152
_diffrn_reflns_Laue_measured_fraction_full 0.993
_diffrn_reflns_Laue_measured_fraction_max 0.993
_diffrn_reflns_limit_h_max 14
_diffrn_reflns_limit_h_min -14
_diffrn_reflns_limit_k_max 15
_diffrn_reflns_limit_k_min -15
_diffrn_reflns_limit_l_max 18
_diffrn_reflns_limit_l_min -18
_diffrn_reflns_number 65108
_diffrn_reflns_point_group_measured_fraction_full 0.993
_diffrn_reflns_point_group_measured_fraction_max 0.993
_diffrn_reflns_theta_full 25.242
_diffrn_reflns_theta_max 27.165
_diffrn_reflns_theta_min 2.408
_exptl_absorpt_coefficient_mu 0.633
_exptl_absorpt_correction_type none
_exptl_crystal_colour Red
_exptl_crystal_density_diffrn 1.570
_exptl_crystal_description Block
_exptl_crystal_F_000 904
_exptl_crystal_size_max 0.22
_exptl_crystal_size_mid 0.17
_exptl_crystal_size_min 0.12
_refine_diff_density_max 0.635
_refine_diff_density_min -0.542
_refine_diff_density_rms 0.051
_refine_ls_extinction_method none
_refine_ls_goodness_of_fit_ref 1.093
_refine_ls_hydrogen_treatment mixed
_refine_ls_matrix_type full
_refine_ls_number_parameters 532
_refine_ls_number_reflns 8246
_refine_ls_number_restraints 48
_refine_ls_restrained_S_all 1.102
_refine_ls_R_factor_all 0.0367
_refine_ls_R_factor_gt 0.0328
_refine_ls_shift/su_max 0.002
_refine_ls_shift/su_mean 0.000
_refine_ls_structure_factor_coef Fsqd
_refine_ls_weighting_details 'w=1/[\s^2^(Fo^2^)+(0.0422P)^2^+1.0419P] where P=(Fo^2^+2Fc^2^)/3'
_refine_ls_weighting_scheme calc
_refine_ls_wR_factor_gt 0.0852
_refine_ls_wR_factor_ref 0.0886
_reflns_Friedel_coverage 0.000
_reflns_number_gt 7615
_reflns_number_total 8246
_reflns_threshold_expression 'I > 2\s(I)'
_cod_data_source_file d1nj04736a2.cif
_cod_data_source_block sb-am-36_a
_cod_depositor_comments 'Adding full bibliography for 7061431--7061433.cif.'
_cod_database_code 7061432
_shelx_shelxl_version_number 2018/3
_shelx_space_group_comment
;
The symmetry employed for this shelxl refinement is uniquely defined
by the following loop, which should always be used as a source of
symmetry information in preference to the above space-group names.
They are only intended as comments.
;
_olex2_refinement_description
;
1. Fixed Uiso
 At 1.2 times of:
  All C(H) groups, All C(H,H) groups
 At 1.5 times of:
  All C(H,H,H) groups, All O(H) groups, All O(H,H) groups
2. Restrained distances
 O32-C33 \\sim O32A-C33A
 with sigma of 0.02
 O32-C34 \\sim O32A-C34A
 with sigma of 0.04
 C33-C34 \\sim C33A-C34A
 with sigma of 0.02
3. Uiso/Uaniso restraints and constraints
Uanis(O32) \\sim Ueq, Uanis(O32A) \\sim Ueq, Uanis(C33) \\sim Ueq, Uanis(C34A)
\\sim Ueq, Uanis(C34) \\sim Ueq, Uanis(C33A) \\sim Ueq: with sigma of 0.01 and
sigma for terminal atoms of 0.02
4. Rigid body (RIGU) restrains
 O32, C34, C33
 with sigma for 1-2 distances of 0.001 and sigma for 1-3 distances of 0.001
5. Others
 Fixed Sof: O32(0.45) H32(0.45) C33(0.45) H33A(0.45) H33B(0.45) H33C(0.45)
 C34(0.45) H34A(0.45) H34B(0.45) O32A(0.55) H32A(0.55) C33A(0.55) H33D(0.55)
 H33E(0.55) H33F(0.55) C34A(0.55) H34C(0.55) H34D(0.55)
6.a Free rotating group:
 O101(H10A,H10B)
6.b Rotating group:
 O3(H3A,H3B)
6.c Secondary CH2 refined with riding coordinates:
 C34(H34A,H34B), C34A(H34C,H34D)
6.d Aromatic/amide H refined with riding coordinates:
 C1(H1), C31(H31), C2(H2), C15(H15), C14(H14), C12(H12), C11(H11), C8(H8),
 C7(H7), C5(H5), C4(H4), C20(H20), C19(H19), C18(H18), C17(H17), C23(H23),
 C24(H24), C25(H25), C28(H28), C29(H29), C30(H30)
6.e Idealised Me refined as rotating group:
 C16(H16A,H16B,H16C), C33(H33A,H33B,H33C), C33A(H33D,H33E,H33F)
6.f Idealised tetrahedral OH refined as rotating group:
 O32(H32), O32A(H32A)
;
_olex2_submission_special_instructions 'No special instructions were received'

loop_
_space_group_symop_operation_xyz
'x, y, z'
'-x, -y, -z'

loop_
_atom_site_label
_atom_site_type_symbol
_atom_site_fract_x
_atom_site_fract_y
_atom_site_fract_z
_atom_site_U_iso_or_equiv
_atom_site_adp_type
_atom_site_occupancy
_atom_site_site_symmetry_order
_atom_site_calc_flag
_atom_site_refinement_flags_posn
_atom_site_refinement_flags_adp
_atom_site_refinement_flags_occupancy
_atom_site_disorder_assembly
_atom_site_disorder_group
Ru1 Ru 0.80308(2) 0.22261(2) 0.68619(2) 0.03752(6) Uani 1 1 d . . . . .
Cl1 Cl 0.26655(9) 0.44775(8) 0.79964(7) 0.0806(2) Uani 1 1 d . . . . .
Cl2 Cl 0.72409(7) -0.22288(6) 0.75441(5) 0.06373(17) Uani 1 1 d . . . . .
O7 O 0.2858(6) 0.5259(3) 0.7198(4) 0.208(3) Uani 1 1 d . . . . .
N1 N 0.84211(17) 0.10250(14) 0.58761(13) 0.0417(4) Uani 1 1 d . . . . .
N4 N 0.76476(18) 0.32222(15) 0.79397(13) 0.0443(4) Uani 1 1 d . . . . .
N3 N 0.63610(18) 0.16952(16) 0.78460(14) 0.0479(4) Uani 1 1 d . . . . .
N5 N 0.94873(18) 0.32171(15) 0.62602(14) 0.0451(4) Uani 1 1 d . . . . .
O3 O 0.69690(16) 0.33965(13) 0.61759(12) 0.0523(4) Uani 1 1 d . . . . .
H3A H 0.671686 0.395472 0.651841 0.079 Uiso 1 1 d R U . . .
H3B H 0.629508 0.314112 0.620989 0.079 Uiso 1 1 d R U . . .
C1 C 0.8958(2) 0.01136(18) 0.61605(18) 0.0487(5) Uani 1 1 d . . . . .
H1 H 0.910595 -0.051260 0.581764 0.058 Uiso 1 1 calc R U . . .
N2 N 0.90214(16) 0.10620(14) 0.74333(13) 0.0409(4) Uani 1 1 d . . . . .
O1 O 0.6765(2) 0.12115(18) 0.26004(16) 0.0766(6) Uani 1 1 d . . . . .
C31 C 1.0416(2) 0.3168(2) 0.53761(19) 0.0543(6) Uani 1 1 d . . . . .
H31 H 1.045244 0.262598 0.496332 0.065 Uiso 1 1 calc R U . . .
O4 O 0.3684(4) 0.4464(5) 0.8311(3) 0.1750(19) Uani 1 1 d . . . . .
O5 O 0.2644(3) 0.3492(3) 0.7592(3) 0.1318(13) Uani 1 1 d . . . . .
O6 O 0.1557(4) 0.4703(4) 0.8733(4) 0.203(2) Uani 1 1 d . . . . .
O10 O 0.7232(3) -0.1443(2) 0.8204(2) 0.1024(9) Uani 1 1 d . . . . .
O9 O 0.8501(3) -0.2615(3) 0.7045(2) 0.1143(10) Uani 1 1 d . . . . .
O8 O 0.6536(3) -0.3076(2) 0.8130(2) 0.1014(8) Uani 1 1 d . . . . .
O11 O 0.6699(3) -0.1736(3) 0.6833(3) 0.1294(12) Uani 1 1 d . . . . .
C2 C 0.9302(2) 0.01367(18) 0.70290(18) 0.0480(5) Uani 1 1 d . . . . .
H2 H 0.969900 -0.046787 0.728638 0.058 Uiso 1 1 calc R U . . .
C10 C 0.9299(2) 0.11836(18) 0.83237(17) 0.0436(4) Uani 1 1 d . . . . .
C15 C 0.8586(3) 0.0712(2) 0.92344(19) 0.0550(6) Uani 1 1 d . . . . .
H15 H 0.799045 0.025399 0.925916 0.066 Uiso 1 1 calc R U . . .
C14 C 0.8758(3) 0.0922(2) 1.0104(2) 0.0627(7) Uani 1 1 d . . . . .
H14 H 0.828671 0.059460 1.071407 0.075 Uiso 1 1 calc R U . . .
C13 C 0.9625(3) 0.1612(2) 1.0076(2) 0.0592(6) Uani 1 1 d . . . . .
C12 C 1.0365(3) 0.2058(2) 0.9165(2) 0.0632(7) Uani 1 1 d . . . . .
H12 H 1.097599 0.250095 0.913858 0.076 Uiso 1 1 calc R U . . .
C11 C 1.0193(3) 0.1843(2) 0.8289(2) 0.0574(6) Uani 1 1 d . . . . .
H11 H 1.068598 0.214704 0.767539 0.069 Uiso 1 1 calc R U . . .
O2 O 0.9705(2) 0.1793(2) 1.09801(17) 0.0814(6) Uani 1 1 d . . . . .
C16 C 1.0376(4) 0.2673(3) 1.0998(3) 0.0973(12) Uani 1 1 d . . . . .
H16A H 1.123859 0.253470 1.058571 0.146 Uiso 1 1 calc R U . . .
H16B H 1.032996 0.274425 1.167370 0.146 Uiso 1 1 calc R U . . .
H16C H 1.001273 0.333487 1.074543 0.146 Uiso 1 1 calc R U . . .
C3 C 0.8032(2) 0.10539(18) 0.50175(16) 0.0450(5) Uani 1 1 d . . . . .
C8 C 0.7539(3) 0.0177(2) 0.4810(2) 0.0590(6) Uani 1 1 d . . . . .
H8 H 0.747650 -0.046362 0.522397 0.071 Uiso 1 1 calc R U . . .
C7 C 0.7143(3) 0.0257(2) 0.3991(2) 0.0680(7) Uani 1 1 d . . . . .
H7 H 0.681177 -0.033198 0.385772 0.082 Uiso 1 1 calc R U . . .
C6 C 0.7232(3) 0.1207(2) 0.3363(2) 0.0587(6) Uani 1 1 d . . . . .
C9 C 0.6542(4) 0.2246(3) 0.2105(3) 0.0830(10) Uani 1 1 d . . . . .
H9A H 0.608(4) 0.209(4) 0.173(4) 0.125 Uiso 1 1 d . U . . .
H9B H 0.733(5) 0.254(4) 0.169(4) 0.125 Uiso 1 1 d . U . . .
H9C H 0.601(4) 0.273(4) 0.261(4) 0.125 Uiso 1 1 d . U . . .
C5 C 0.7732(3) 0.2071(2) 0.35557(18) 0.0554(6) Uani 1 1 d . . . . .
H5 H 0.780757 0.270595 0.313332 0.066 Uiso 1 1 calc R U . . .
C4 C 0.8127(2) 0.19944(19) 0.43847(17) 0.0494(5) Uani 1 1 d . . . . .
H4 H 0.845922 0.258407 0.451536 0.059 Uiso 1 1 calc R U . . .
C22 C 0.6625(2) 0.3096(2) 0.87565(17) 0.0522(6) Uani 1 1 d . . . . .
C21 C 0.5890(2) 0.2237(2) 0.86995(18) 0.0542(6) Uani 1 1 d . . . . .
C20 C 0.4777(3) 0.1984(3) 0.9434(2) 0.0831(10) Uani 1 1 d . . . . .
H20 H 0.446492 0.235259 1.001678 0.100 Uiso 1 1 calc R U . . .
C19 C 0.4138(4) 0.1186(3) 0.9294(3) 0.1057(14) Uani 1 1 d . . . . .
H19 H 0.338851 0.101305 0.978248 0.127 Uiso 1 1 calc R U . . .
C18 C 0.4602(3) 0.0648(3) 0.8440(3) 0.0924(12) Uani 1 1 d . . . . .
H18 H 0.417096 0.011054 0.833609 0.111 Uiso 1 1 calc R U . . .
C17 C 0.5725(3) 0.0914(2) 0.7729(2) 0.0634(7) Uani 1 1 d . . . . .
H17 H 0.604990 0.053833 0.715111 0.076 Uiso 1 1 calc R U . . .
C23 C 0.6367(3) 0.3763(3) 0.9537(2) 0.0729(8) Uani 1 1 d . . . . .
H23 H 0.566555 0.368727 1.010894 0.087 Uiso 1 1 calc R U . . .
C24 C 0.7157(4) 0.4532(3) 0.9452(2) 0.0821(10) Uani 1 1 d . . . . .
H24 H 0.699762 0.497305 0.997731 0.098 Uiso 1 1 calc R U . . .
C25 C 0.8192(3) 0.4667(2) 0.8600(2) 0.0726(8) Uani 1 1 d . . . . .
H25 H 0.872233 0.519840 0.854441 0.087 Uiso 1 1 calc R U . . .
C26 C 0.8421(2) 0.39946(19) 0.78322(19) 0.0511(5) Uani 1 1 d . . . . .
C27 C 0.9449(2) 0.40112(19) 0.68666(19) 0.0505(5) Uani 1 1 d . . . . .
C28 C 1.0337(3) 0.4755(2) 0.6574(3) 0.0667(7) Uani 1 1 d . . . . .
H28 H 1.029848 0.529124 0.699281 0.080 Uiso 1 1 calc R U . . .
C29 C 1.1278(3) 0.4695(3) 0.5656(3) 0.0742(8) Uani 1 1 d . . . . .
H29 H 1.187643 0.519394 0.544858 0.089 Uiso 1 1 calc R U . . .
C30 C 1.1325(3) 0.3898(3) 0.5053(2) 0.0676(7) Uani 1 1 d . . . . .
H30 H 1.195842 0.384393 0.443403 0.081 Uiso 1 1 calc R U . . .
O101 O 0.6047(2) 0.5234(2) 0.7123(3) 0.0982(8) Uani 1 1 d G . . . .
H10A H 0.530747 0.515214 0.752268 0.147 Uiso 1 1 d G U . . .
H10B H 0.624961 0.578621 0.731373 0.147 Uiso 1 1 d G U . . .
O32 O 0.5000(16) 0.2915(13) 0.6155(11) 0.136(5) Uani 0.45 1 d D U P A 1
H32 H 0.443952 0.296520 0.669900 0.204 Uiso 0.45 1 calc R U P A 1
C33 C 0.4741(18) 0.3754(13) 0.4841(14) 0.173(7) Uani 0.45 1 d D U P A 1
H33A H 0.460497 0.378795 0.420986 0.259 Uiso 0.45 1 calc R U P A 1
H33B H 0.559762 0.386896 0.472857 0.259 Uiso 0.45 1 calc R U P A 1
H33C H 0.419014 0.430811 0.524199 0.259 Uiso 0.45 1 calc R U P A 1
C34 C 0.4468(9) 0.2615(9) 0.5398(8) 0.089(2) Uani 0.45 1 d D U P A 1
H34A H 0.358220 0.250772 0.567233 0.107 Uiso 0.45 1 calc R U P A 1
H34B H 0.494987 0.201045 0.501441 0.107 Uiso 0.45 1 calc R U P A 1
O32A O 0.4843(9) 0.2532(7) 0.6183(7) 0.087(2) Uani 0.55 1 d D U P B 2
H32A H 0.421665 0.266419 0.667049 0.131 Uiso 0.55 1 calc R U P B 2
C33A C 0.4129(11) 0.2331(9) 0.4977(9) 0.145(4) Uani 0.55 1 d D U P B 2
H33D H 0.419981 0.235156 0.428413 0.217 Uiso 0.55 1 calc R U P B 2
H33E H 0.325923 0.235531 0.538681 0.217 Uiso 0.55 1 calc R U P B 2
H33F H 0.457180 0.167076 0.515320 0.217 Uiso 0.55 1 calc R U P B 2
C34A C 0.4670(9) 0.3268(9) 0.5140(8) 0.104(3) Uani 0.55 1 d D U P B 2
H34C H 0.408730 0.392087 0.528181 0.124 Uiso 0.55 1 calc R U P B 2
H34D H 0.545617 0.342347 0.462221 0.124 Uiso 0.55 1 calc R U P B 2

loop_
_atom_site_aniso_label
_atom_site_aniso_U_11
_atom_site_aniso_U_22
_atom_site_aniso_U_33
_atom_site_aniso_U_23
_atom_site_aniso_U_13
_atom_site_aniso_U_12
Ru1 0.04263(10) 0.03480(9) 0.03173(9) -0.00562(6) -0.00721(7) -0.00364(6)
Cl1 0.0832(5) 0.0836(5) 0.0787(5) -0.0132(4) -0.0265(4) -0.0171(4)
Cl2 0.0702(4) 0.0604(4) 0.0607(4) 0.0007(3) -0.0214(3) -0.0126(3)
O7 0.336(7) 0.116(3) 0.220(5) 0.062(3) -0.152(5) -0.089(4)
N1 0.0453(9) 0.0396(9) 0.0355(9) -0.0060(7) -0.0061(7) -0.0055(7)
N4 0.0548(10) 0.0415(9) 0.0356(9) -0.0083(7) -0.0143(8) 0.0017(8)
N3 0.0487(10) 0.0440(10) 0.0426(10) -0.0015(8) -0.0053(8) -0.0040(8)
N5 0.0482(10) 0.0418(9) 0.0450(10) -0.0018(8) -0.0145(8) -0.0079(8)
O3 0.0590(10) 0.0476(9) 0.0478(9) -0.0077(7) -0.0174(8) 0.0065(7)
C1 0.0561(13) 0.0395(11) 0.0466(12) -0.0096(9) -0.0116(10) -0.0006(9)
N2 0.0412(9) 0.0399(9) 0.0379(9) -0.0011(7) -0.0086(7) -0.0055(7)
O1 0.1016(16) 0.0780(14) 0.0666(12) -0.0114(10) -0.0480(12) -0.0061(12)
C31 0.0484(12) 0.0586(14) 0.0498(13) 0.0011(11) -0.0091(10) -0.0086(10)
O4 0.111(3) 0.307(6) 0.120(3) -0.054(3) -0.048(2) -0.007(3)
O5 0.140(3) 0.107(2) 0.123(2) -0.0376(19) 0.012(2) -0.050(2)
O6 0.116(3) 0.215(5) 0.241(5) -0.142(4) 0.031(3) -0.030(3)
O10 0.113(2) 0.0858(17) 0.0997(19) -0.0345(15) -0.0119(16) -0.0216(15)
O9 0.0880(18) 0.152(3) 0.0928(19) -0.0485(19) -0.0158(15) 0.0161(17)
O8 0.137(2) 0.0739(15) 0.0917(18) 0.0115(13) -0.0309(17) -0.0394(15)
O11 0.143(3) 0.143(3) 0.121(2) 0.051(2) -0.079(2) -0.037(2)
C2 0.0511(12) 0.0399(11) 0.0485(12) -0.0022(9) -0.0126(10) -0.0006(9)
C10 0.0461(11) 0.0414(11) 0.0423(11) -0.0010(9) -0.0141(9) -0.0045(9)
C15 0.0650(15) 0.0537(13) 0.0479(13) 0.0043(10) -0.0181(11) -0.0203(11)
C14 0.0766(18) 0.0665(16) 0.0435(13) 0.0033(11) -0.0168(12) -0.0175(14)
C13 0.0745(17) 0.0557(14) 0.0553(14) -0.0057(11) -0.0329(13) -0.0022(12)
C12 0.0690(16) 0.0607(15) 0.0735(18) 0.0049(13) -0.0391(14) -0.0208(13)
C11 0.0587(14) 0.0639(15) 0.0527(14) 0.0113(12) -0.0216(12) -0.0217(12)
O2 0.1121(18) 0.0842(15) 0.0643(13) -0.0111(11) -0.0479(13) -0.0120(13)
C16 0.115(3) 0.108(3) 0.099(3) -0.031(2) -0.066(2) -0.012(2)
C3 0.0505(12) 0.0437(11) 0.0369(10) -0.0106(9) -0.0083(9) -0.0013(9)
C8 0.0805(18) 0.0453(13) 0.0553(14) -0.0036(11) -0.0255(13) -0.0125(12)
C7 0.094(2) 0.0546(15) 0.0697(18) -0.0116(13) -0.0400(16) -0.0151(14)
C6 0.0687(16) 0.0623(15) 0.0499(13) -0.0134(11) -0.0251(12) -0.0011(12)
C9 0.099(3) 0.089(2) 0.074(2) -0.0119(18) -0.050(2) 0.008(2)
C5 0.0681(15) 0.0519(13) 0.0436(12) -0.0039(10) -0.0165(11) -0.0026(11)
C4 0.0579(13) 0.0454(12) 0.0433(12) -0.0087(9) -0.0129(10) -0.0064(10)
C22 0.0659(15) 0.0476(12) 0.0345(11) -0.0054(9) -0.0091(10) 0.0051(11)
C21 0.0584(14) 0.0486(13) 0.0412(12) -0.0006(10) -0.0018(10) 0.0022(10)
C20 0.083(2) 0.0719(19) 0.0596(17) -0.0033(14) 0.0207(15) -0.0077(16)
C19 0.085(2) 0.089(3) 0.100(3) -0.002(2) 0.031(2) -0.032(2)
C18 0.075(2) 0.073(2) 0.108(3) -0.0083(19) 0.0067(19) -0.0332(17)
C17 0.0590(15) 0.0544(14) 0.0680(17) -0.0061(12) -0.0057(13) -0.0161(12)
C23 0.101(2) 0.0679(18) 0.0387(13) -0.0167(12) -0.0118(14) 0.0095(16)
C24 0.119(3) 0.076(2) 0.0554(17) -0.0338(15) -0.0311(18) 0.0068(19)
C25 0.098(2) 0.0584(16) 0.0743(19) -0.0253(14) -0.0397(18) -0.0043(15)
C26 0.0649(14) 0.0423(12) 0.0517(13) -0.0101(10) -0.0259(11) -0.0016(10)
C27 0.0551(13) 0.0434(12) 0.0580(14) -0.0047(10) -0.0246(11) -0.0058(10)
C28 0.0686(17) 0.0542(15) 0.088(2) -0.0051(14) -0.0366(16) -0.0142(13)
C29 0.0590(16) 0.0670(18) 0.099(2) 0.0104(17) -0.0274(16) -0.0256(14)
C30 0.0514(14) 0.0750(19) 0.0682(18) 0.0098(15) -0.0106(13) -0.0165(13)
O101 0.0795(15) 0.0748(15) 0.140(2) -0.0465(16) -0.0288(16) 0.0055(12)
O32 0.098(7) 0.203(12) 0.133(7) -0.079(7) -0.050(6) -0.015(7)
C33 0.133(11) 0.150(9) 0.193(11) 0.030(9) -0.016(8) -0.006(7)
C34 0.065(4) 0.112(6) 0.102(5) -0.037(5) -0.032(4) -0.013(4)
O32A 0.065(3) 0.104(4) 0.102(4) -0.014(4) -0.039(3) 0.002(3)
C33A 0.128(8) 0.144(8) 0.177(10) -0.039(7) -0.060(7) -0.020(6)
C34A 0.069(4) 0.116(7) 0.126(7) -0.040(6) -0.022(4) -0.011(5)

loop_
_atom_type_symbol
_atom_type_description
_atom_type_scat_dispersion_real
_atom_type_scat_dispersion_imag
_atom_type_scat_source
C C 0.0033 0.0016 'International Tables Vol C Tables 4.2.6.8 and 6.1.1.4'
H H 0.0000 0.0000 'International Tables Vol C Tables 4.2.6.8 and 6.1.1.4'
Cl Cl 0.1484 0.1585 'International Tables Vol C Tables 4.2.6.8 and 6.1.1.4'
N N 0.0061 0.0033 'International Tables Vol C Tables 4.2.6.8 and 6.1.1.4'
O O 0.0106 0.0060 'International Tables Vol C Tables 4.2.6.8 and 6.1.1.4'
Ru Ru -1.2594 0.8363 'International Tables Vol C Tables 4.2.6.8 and 6.1.1.4'

loop_
_geom_angle_atom_site_label_1
_geom_angle_atom_site_label_2
_geom_angle_atom_site_label_3
_geom_angle
_geom_angle_site_symmetry_1
_geom_angle_site_symmetry_3
_geom_angle_publ_flag
N1 Ru1 N3 96.69(7) . . y
N1 Ru1 N5 105.22(7) . . y
N1 Ru1 O3 98.33(7) . . y
N4 Ru1 N1 172.67(7) . . y
N4 Ru1 N3 79.24(8) . . y
N4 Ru1 N5 79.11(8) . . y
N4 Ru1 O3 87.75(7) . . y
N4 Ru1 N2 96.20(7) . . y
N3 Ru1 N5 158.06(8) . . y
N3 Ru1 O3 89.00(7) . . y
N5 Ru1 O3 86.67(7) . . y
N2 Ru1 N1 77.67(7) . . y
N2 Ru1 N3 90.98(7) . . y
N2 Ru1 N5 94.81(7) . . y
N2 Ru1 O3 175.98(7) . . y
O7 Cl1 O5 105.2(3) . . ?
O4 Cl1 O7 105.0(3) . . ?
O4 Cl1 O5 112.4(3) . . ?
O6 Cl1 O7 111.9(4) . . ?
O6 Cl1 O4 112.7(3) . . ?
O6 Cl1 O5 109.3(2) . . ?
O9 Cl2 O10 108.22(18) . . ?
O9 Cl2 O8 111.8(2) . . ?
O8 Cl2 O10 107.70(16) . . ?
O11 Cl2 O10 109.6(2) . . ?
O11 Cl2 O9 109.1(2) . . ?
O11 Cl2 O8 110.36(19) . . ?
C1 N1 Ru1 113.64(15) . . ?
C1 N1 C3 118.79(18) . . ?
C3 N1 Ru1 127.08(14) . . ?
C22 N4 Ru1 118.46(16) . . ?
C22 N4 C26 122.6(2) . . ?
C26 N4 Ru1 118.90(16) . . ?
C21 N3 Ru1 113.41(17) . . ?
C17 N3 Ru1 127.86(18) . . ?
C17 N3 C21 118.7(2) . . ?
C31 N5 Ru1 128.12(17) . . ?
C31 N5 C27 118.3(2) . . ?
C27 N5 Ru1 113.54(16) . . ?
Ru1 O3 H3A 109.5 . . ?
Ru1 O3 H3B 109.5 . . ?
H3A O3 H3B 104.3 . . ?
N1 C1 H1 122.1 . . ?
N1 C1 C2 115.9(2) . . ?
C2 C1 H1 122.1 . . ?
C2 N2 Ru1 117.08(16) . . ?
C2 N2 C10 120.38(19) . . ?
C10 N2 Ru1 122.19(14) . . ?
C6 O1 C9 117.0(2) . . ?
N5 C31 H31 118.8 . . ?
N5 C31 C30 122.4(3) . . ?
C30 C31 H31 118.8 . . ?
C1 C2 H2 122.5 . . ?
N2 C2 C1 115.0(2) . . ?
N2 C2 H2 122.5 . . ?
C15 C10 N2 119.7(2) . . ?
C11 C10 N2 120.2(2) . . ?
C11 C10 C15 119.8(2) . . ?
C10 C15 H15 120.0 . . ?
C14 C15 C10 120.0(2) . . ?
C14 C15 H15 120.0 . . ?
C15 C14 H14 119.8 . . ?
C15 C14 C13 120.4(2) . . ?
C13 C14 H14 119.8 . . ?
C14 C13 C12 119.7(2) . . ?
O2 C13 C14 116.2(3) . . ?
O2 C13 C12 124.1(3) . . ?
C13 C12 H12 120.1 . . ?
C13 C12 C11 119.7(2) . . ?
C11 C12 H12 120.1 . . ?
C10 C11 C12 120.3(2) . . ?
C10 C11 H11 119.8 . . ?
C12 C11 H11 119.8 . . ?
C13 O2 C16 117.0(3) . . ?
O2 C16 H16A 109.5 . . ?
O2 C16 H16B 109.5 . . ?
O2 C16 H16C 109.5 . . ?
H16A C16 H16B 109.5 . . ?
H16A C16 H16C 109.5 . . ?
H16B C16 H16C 109.5 . . ?
C8 C3 N1 122.2(2) . . ?
C4 C3 N1 118.9(2) . . ?
C4 C3 C8 118.9(2) . . ?
C3 C8 H8 120.0 . . ?
C7 C8 C3 120.1(2) . . ?
C7 C8 H8 120.0 . . ?
C8 C7 H7 119.6 . . ?
C8 C7 C6 120.8(2) . . ?
C6 C7 H7 119.6 . . ?
O1 C6 C7 115.8(2) . . ?
O1 C6 C5 124.7(3) . . ?
C5 C6 C7 119.5(2) . . ?
O1 C9 H9A 103(3) . . ?
O1 C9 H9B 112(3) . . ?
O1 C9 H9C 109(3) . . ?
H9A C9 H9B 113(4) . . ?
H9A C9 H9C 108(4) . . ?
H9B C9 H9C 113(4) . . ?
C6 C5 H5 120.1 . . ?
C6 C5 C4 119.8(2) . . ?
C4 C5 H5 120.1 . . ?
C3 C4 C5 121.0(2) . . ?
C3 C4 H4 119.5 . . ?
C5 C4 H4 119.5 . . ?
N4 C22 C21 113.6(2) . . ?
N4 C22 C23 119.2(3) . . ?
C23 C22 C21 127.2(3) . . ?
N3 C21 C22 115.3(2) . . ?
N3 C21 C20 120.7(3) . . ?
C20 C21 C22 124.0(3) . . ?
C21 C20 H20 120.3 . . ?
C19 C20 C21 119.5(3) . . ?
C19 C20 H20 120.3 . . ?
C20 C19 H19 120.0 . . ?
C18 C19 C20 120.0(3) . . ?
C18 C19 H19 120.0 . . ?
C19 C18 H18 120.6 . . ?
C19 C18 C17 118.8(3) . . ?
C17 C18 H18 120.6 . . ?
N3 C17 C18 122.3(3) . . ?
N3 C17 H17 118.9 . . ?
C18 C17 H17 118.9 . . ?
C22 C23 H23 120.5 . . ?
C24 C23 C22 119.0(3) . . ?
C24 C23 H23 120.5 . . ?
C23 C24 H24 119.4 . . ?
C23 C24 C25 121.2(3) . . ?
C25 C24 H24 119.4 . . ?
C24 C25 H25 120.7 . . ?
C26 C25 C24 118.5(3) . . ?
C26 C25 H25 120.7 . . ?
N4 C26 C25 119.4(3) . . ?
N4 C26 C27 113.4(2) . . ?
C25 C26 C27 127.2(3) . . ?
N5 C27 C26 115.0(2) . . ?
N5 C27 C28 121.2(2) . . ?
C28 C27 C26 123.8(2) . . ?
C27 C28 H28 120.2 . . ?
C29 C28 C27 119.5(3) . . ?
C29 C28 H28 120.2 . . ?
C28 C29 H29 120.3 . . ?
C30 C29 C28 119.5(3) . . ?
C30 C29 H29 120.3 . . ?
C31 C30 H30 120.4 . . ?
C29 C30 C31 119.1(3) . . ?
C29 C30 H30 120.4 . . ?
H10A O101 H10B 104.5 . . ?
C34 O32 H32 109.5 . . ?
H33A C33 H33B 109.5 . . ?
H33A C33 H33C 109.5 . . ?
H33B C33 H33C 109.5 . . ?
C34 C33 H33A 109.5 . . ?
C34 C33 H33B 109.5 . . ?
C34 C33 H33C 109.5 . . ?
O32 C34 C33 88.2(9) . . ?
O32 C34 H34A 114.0 . . ?
O32 C34 H34B 114.0 . . ?
C33 C34 H34A 114.0 . . ?
C33 C34 H34B 114.0 . . ?
H34A C34 H34B 111.2 . . ?
C34A O32A H32A 109.5 . . ?
H33D C33A H33E 109.5 . . ?
H33D C33A H33F 109.5 . . ?
H33E C33A H33F 109.5 . . ?
C34A C33A H33D 109.5 . . ?
C34A C33A H33E 109.5 . . ?
C34A C33A H33F 109.5 . . ?
O32A C34A H34C 114.2 . . ?
O32A C34A H34D 114.2 . . ?
C33A C34A O32A 86.9(8) . . ?
C33A C34A H34C 114.2 . . ?
C33A C34A H34D 114.2 . . ?
H34C C34A H34D 111.3 . . ?

loop_
_geom_bond_atom_site_label_1
_geom_bond_atom_site_label_2
_geom_bond_distance
_geom_bond_site_symmetry_2
_geom_bond_publ_flag
Ru1 N1 2.0636(17) . y
Ru1 N4 1.9750(18) . y
Ru1 N3 2.0741(19) . y
Ru1 N5 2.0777(19) . y
Ru1 O3 2.1358(16) . y
Ru1 N2 1.9908(18) . y
Cl1 O7 1.384(4) . ?
Cl1 O4 1.378(4) . ?
Cl1 O5 1.415(3) . ?
Cl1 O6 1.355(4) . ?
Cl2 O10 1.425(3) . ?
Cl2 O9 1.411(3) . ?
Cl2 O8 1.417(2) . ?
Cl2 O11 1.405(3) . ?
N1 C1 1.305(3) . ?
N1 C3 1.433(3) . ?
N4 C22 1.345(3) . ?
N4 C26 1.347(3) . ?
N3 C21 1.363(3) . ?
N3 C17 1.339(3) . ?
N5 C31 1.339(3) . ?
N5 C27 1.369(3) . ?
O3 H3A 0.8531 . ?
O3 H3B 0.8526 . ?
C1 H1 0.9300 . ?
C1 C2 1.425(3) . ?
N2 C2 1.295(3) . ?
N2 C10 1.437(3) . ?
O1 C6 1.363(3) . ?
O1 C9 1.429(4) . ?
C31 H31 0.9300 . ?
C31 C30 1.389(4) . ?
C2 H2 0.9300 . ?
C10 C15 1.383(3) . ?
C10 C11 1.372(3) . ?
C15 H15 0.9300 . ?
C15 C14 1.376(4) . ?
C14 H14 0.9300 . ?
C14 C13 1.378(4) . ?
C13 C12 1.381(4) . ?
C13 O2 1.367(3) . ?
C12 H12 0.9300 . ?
C12 C11 1.387(4) . ?
C11 H11 0.9300 . ?
O2 C16 1.419(4) . ?
C16 H16A 0.9600 . ?
C16 H16B 0.9600 . ?
C16 H16C 0.9600 . ?
C3 C8 1.390(3) . ?
C3 C4 1.383(3) . ?
C8 H8 0.9300 . ?
C8 C7 1.378(4) . ?
C7 H7 0.9300 . ?
C7 C6 1.390(4) . ?
C6 C5 1.372(4) . ?
C9 H9A 0.92(5) . ?
C9 H9B 0.98(5) . ?
C9 H9C 0.97(5) . ?
C5 H5 0.9300 . ?
C5 C4 1.391(3) . ?
C4 H4 0.9300 . ?
C22 C21 1.463(4) . ?
C22 C23 1.389(3) . ?
C21 C20 1.385(4) . ?
C20 H20 0.9300 . ?
C20 C19 1.372(5) . ?
C19 H19 0.9300 . ?
C19 C18 1.361(6) . ?
C18 H18 0.9300 . ?
C18 C17 1.384(4) . ?
C17 H17 0.9300 . ?
C23 H23 0.9300 . ?
C23 C24 1.363(5) . ?
C24 H24 0.9300 . ?
C24 C25 1.383(5) . ?
C25 H25 0.9300 . ?
C25 C26 1.383(4) . ?
C26 C27 1.468(4) . ?
C27 C28 1.384(4) . ?
C28 H28 0.9300 . ?
C28 C29 1.379(5) . ?
C29 H29 0.9300 . ?
C29 C30 1.365(5) . ?
C30 H30 0.9300 . ?
O101 H10A 0.8502 . ?
O101 H10B 0.8504 . ?
O32 H32 0.8200 . ?
O32 C34 1.505(14) . ?
C33 H33A 0.9600 . ?
C33 H33B 0.9600 . ?
C33 H33C 0.9600 . ?
C33 C34 1.554(14) . ?
C34 H34A 0.9700 . ?
C34 H34B 0.9700 . ?
O32A H32A 0.8200 . ?
O32A C34A 1.713(13) . ?
C33A H33D 0.9600 . ?
C33A H33E 0.9600 . ?
C33A H33F 0.9600 . ?
C33A C34A 1.460(12) . ?
C34A H34C 0.9700 . ?
C34A H34D 0.9700 . ?

loop_
_geom_hbond_atom_site_label_D
_geom_hbond_atom_site_label_H
_geom_hbond_atom_site_label_A
_geom_hbond_distance_DH
_geom_hbond_distance_HA
_geom_hbond_distance_DA
_geom_hbond_angle_DHA
_geom_hbond_site_symmetry_A
_geom_hbond_publ_flag
O3 H3A O101 0.85 1.84 2.685(3) 171.3 . yes
O3 H3B O32 0.85 1.57 2.407(13) 167.6 . yes
O3 H3B O32A 0.85 1.92 2.770(9) 175.6 . yes
O101 H10A O4 0.85 2.04 2.862(5) 161.3 . yes
O101 H10B O8 0.85 2.05 2.881(4) 165.3 1_565 yes
O32 H32 O5 0.82 2.07 2.820(18) 152.4 . yes
O32A H32A O5 0.82 2.05 2.832(11) 160.1 . yes

loop_
_geom_torsion_atom_site_label_1
_geom_torsion_atom_site_label_2
_geom_torsion_atom_site_label_3
_geom_torsion_atom_site_label_4
_geom_torsion
_geom_torsion_site_symmetry_1
_geom_torsion_site_symmetry_2
_geom_torsion_site_symmetry_3
_geom_torsion_site_symmetry_4
_geom_torsion_publ_flag
Ru1 N1 C1 C2 -6.5(3) . . . . ?
Ru1 N1 C3 C8 -134.5(2) . . . . ?
Ru1 N1 C3 C4 44.1(3) . . . . ?
Ru1 N4 C22 C21 -2.8(3) . . . . ?
Ru1 N4 C22 C23 177.7(2) . . . . ?
Ru1 N4 C26 C25 -177.3(2) . . . . ?
Ru1 N4 C26 C27 2.6(3) . . . . ?
Ru1 N3 C21 C22 1.1(3) . . . . ?
Ru1 N3 C21 C20 179.8(2) . . . . ?
Ru1 N3 C17 C18 -178.8(3) . . . . ?
Ru1 N5 C31 C30 178.8(2) . . . . ?
Ru1 N5 C27 C26 1.8(3) . . . . ?
Ru1 N5 C27 C28 -178.9(2) . . . . ?
Ru1 N2 C2 C1 5.6(3) . . . . ?
Ru1 N2 C10 C15 99.5(2) . . . . ?
Ru1 N2 C10 C11 -74.7(3) . . . . ?
N1 C1 C2 N2 0.8(3) . . . . ?
N1 C3 C8 C7 178.0(3) . . . . ?
N1 C3 C4 C5 -178.4(2) . . . . ?
N4 C22 C21 N3 1.0(3) . . . . ?
N4 C22 C21 C20 -177.6(3) . . . . ?
N4 C22 C23 C24 0.2(4) . . . . ?
N4 C26 C27 N5 -2.9(3) . . . . ?
N4 C26 C27 C28 177.8(2) . . . . ?
N3 C21 C20 C19 -0.6(5) . . . . ?
N5 C31 C30 C29 0.1(4) . . . . ?
N5 C27 C28 C29 -0.1(4) . . . . ?
C1 N1 C3 C8 36.9(3) . . . . ?
C1 N1 C3 C4 -144.5(2) . . . . ?
N2 C10 C15 C14 -173.1(2) . . . . ?
N2 C10 C11 C12 172.8(2) . . . . ?
O1 C6 C5 C4 176.9(3) . . . . ?
C31 N5 C27 C26 -178.6(2) . . . . ?
C31 N5 C27 C28 0.7(4) . . . . ?
C2 N2 C10 C15 -73.4(3) . . . . ?
C2 N2 C10 C11 112.4(3) . . . . ?
C10 N2 C2 C1 178.85(19) . . . . ?
C10 C15 C14 C13 1.0(4) . . . . ?
C15 C10 C11 C12 -1.4(4) . . . . ?
C15 C14 C13 C12 -2.9(4) . . . . ?
C15 C14 C13 O2 178.3(3) . . . . ?
C14 C13 C12 C11 2.7(4) . . . . ?
C14 C13 O2 C16 -166.5(3) . . . . ?
C13 C12 C11 C10 -0.5(4) . . . . ?
C12 C13 O2 C16 14.8(4) . . . . ?
C11 C10 C15 C14 1.2(4) . . . . ?
O2 C13 C12 C11 -178.7(3) . . . . ?
C3 N1 C1 C2 -179.00(19) . . . . ?
C3 C8 C7 C6 0.2(5) . . . . ?
C8 C3 C4 C5 0.3(4) . . . . ?
C8 C7 C6 O1 -177.5(3) . . . . ?
C8 C7 C6 C5 0.7(5) . . . . ?
C7 C6 C5 C4 -1.0(4) . . . . ?
C6 C5 C4 C3 0.5(4) . . . . ?
C9 O1 C6 C7 164.3(3) . . . . ?
C9 O1 C6 C5 -13.8(4) . . . . ?
C4 C3 C8 C7 -0.6(4) . . . . ?
C22 N4 C26 C25 2.3(4) . . . . ?
C22 N4 C26 C27 -177.8(2) . . . . ?
C22 C21 C20 C19 178.0(3) . . . . ?
C22 C23 C24 C25 1.1(5) . . . . ?
C21 N3 C17 C18 0.7(4) . . . . ?
C21 C22 C23 C24 -179.3(3) . . . . ?
C21 C20 C19 C18 0.2(7) . . . . ?
C20 C19 C18 C17 0.6(7) . . . . ?
C19 C18 C17 N3 -1.1(6) . . . . ?
C17 N3 C21 C22 -178.5(2) . . . . ?
C17 N3 C21 C20 0.2(4) . . . . ?
C23 C22 C21 N3 -179.5(3) . . . . ?
C23 C22 C21 C20 1.9(5) . . . . ?
C23 C24 C25 C26 -0.7(5) . . . . ?
C24 C25 C26 N4 -0.9(4) . . . . ?
C24 C25 C26 C27 179.1(3) . . . . ?
C25 C26 C27 N5 177.1(3) . . . . ?
C25 C26 C27 C28 -2.2(4) . . . . ?
C26 N4 C22 C21 177.7(2) . . . . ?
C26 N4 C22 C23 -1.9(4) . . . . ?
C26 C27 C28 C29 179.1(3) . . . . ?
C27 N5 C31 C30 -0.7(4) . . . . ?
C27 C28 C29 C30 -0.5(5) . . . . ?
C28 C29 C30 C31 0.5(5) . . . . ?
